data_2242114
loop_
_publ_author_name
'Yennawar, Hemant P.'
'Fox, Ryan'
'Moyer, Quentin J.'
'Yang, Ziwei'
'Silverberg, Lee J.'

_publ_section_title
;
 Crystal structure of
 2,3-diphenyl-2,3-dihydro-4<i>H</i>-1,3-benzothiazin-4-one 1-oxide
;
_journal_coeditor_code ZS2384
_journal_issue 8
_journal_name_full 'Acta Crystallographica Section E'
_journal_page_first 1189
_journal_page_last 1191
_journal_paper_doi 10.1107/S2056989017010313
_journal_volume 73
_journal_year 2017
_chemical_formula_iupac 'C20 H15 N O2 S'
_chemical_formula_moiety 'C20 H15 N O2 S'
_chemical_formula_sum 'C20 H15 N O2 S'
_chemical_formula_weight 333.39
_chemical_name_common
;
<i>rac</i>-2,3-Diphenyl-2,3-dihydro-4<i>H</i>-1,3-benzothiazin-4-one 1-oxide
;
_chemical_name_systematic
;
<i>rac</i>-2,3-Diphenyl-2,3-dihydro-4<i>H</i>-1,3-benzothiazin-4-one 1-oxide
;
_space_group_crystal_system monoclinic
_space_group_IT_number 14
_space_group_name_Hall '-P 2yn'
_space_group_name_H-M_alt 'P 1 21/n 1'
_symmetry_space_group_name_Hall '-P 2yn'
_symmetry_space_group_name_H-M 'P 1 21/n 1'
_atom_sites_solution_hydrogens geom
_atom_sites_solution_primary iterative
_atom_sites_solution_secondary difmap
_audit_creation_method
;
Olex2 1.2
(compiled 2015.09.30 svn.r3233 for OlexSys, GUI svn.r5103)
;
_cell_angle_alpha 90.00
_cell_angle_beta 103.997(6)
_cell_angle_gamma 90.00
_cell_formula_units_Z 4
_cell_length_a 9.1505(16)
_cell_length_b 11.2712(19)
_cell_length_c 16.379(3)
_cell_measurement_reflns_used 975
_cell_measurement_temperature 298(2)
_cell_measurement_theta_max 28.105
_cell_measurement_theta_min 2.921
_cell_volume 1639.1(5)
_computing_cell_refinement
;
SAINT (Bruker, 2001)
;
_computing_data_collection
;
SMART (Bruker, 2001)
;
_computing_data_reduction
;
SMART (Bruker, 2001)
;
_computing_molecular_graphics
;
OLEX2 (Dolomanov <i>et al.</i>,  2009)
;
_computing_publication_material
;
OLEX2 (Dolomanov <i>et al.</i>,  2009)
;
_computing_structure_refinement
;
SHELXL97 (Sheldrick, 2008)
;
_computing_structure_solution
;
olex2.solve (Bourhis <i>et al.</i>,  2015)
;
_diffrn_ambient_temperature 298(2)
_diffrn_measured_fraction_theta_full 0.999
_diffrn_measured_fraction_theta_max 0.983
_diffrn_measurement_device_type 'Bruker CCD area detector'
_diffrn_measurement_method 'phi and omega scans'
_diffrn_radiation_monochromator graphite
_diffrn_radiation_type MoK\a
_diffrn_radiation_wavelength 0.71073
_diffrn_reflns_av_R_equivalents 0.0253
_diffrn_reflns_limit_h_max 11
_diffrn_reflns_limit_h_min -12
_diffrn_reflns_limit_k_max 14
_diffrn_reflns_limit_k_min -14
_diffrn_reflns_limit_l_max 21
_diffrn_reflns_limit_l_min -21
_diffrn_reflns_number 12730
_diffrn_reflns_theta_full 26.00
_diffrn_reflns_theta_max 28.36
_diffrn_reflns_theta_min 2.22
_exptl_absorpt_coefficient_mu 0.209
_exptl_absorpt_correction_T_max 0.9
_exptl_absorpt_correction_T_min 0.790413
_exptl_absorpt_correction_type multi-scan
_exptl_absorpt_process_details
;
(SADABS; Bruker, 2001)
;
_exptl_crystal_colour colorless
_exptl_crystal_density_diffrn 1.351
_exptl_crystal_density_method 'not measured'
_exptl_crystal_description block
_exptl_crystal_F_000 696
_exptl_crystal_size_max 0.20
_exptl_crystal_size_mid 0.16
_exptl_crystal_size_min 0.14
_refine_diff_density_max 0.606
_refine_diff_density_min -0.336
_refine_ls_extinction_method none
_refine_ls_goodness_of_fit_ref 1.652
_refine_ls_hydrogen_treatment constr
_refine_ls_matrix_type full
_refine_ls_number_parameters 217
_refine_ls_number_reflns 4036
_refine_ls_number_restraints 0
_refine_ls_restrained_S_all 1.652
_refine_ls_R_factor_all 0.0970
_refine_ls_R_factor_gt 0.0900
_refine_ls_shift/su_max 0.000
_refine_ls_shift/su_mean 0.000
_refine_ls_structure_factor_coef Fsqd
_refine_ls_weighting_details 'calc w=1/[\s^2^(Fo^2^)+(0.1000P)^2^] where P=(Fo^2^+2Fc^2^)/3'
_refine_ls_weighting_scheme calc
_refine_ls_wR_factor_gt 0.2268
_refine_ls_wR_factor_ref 0.2308
_reflns_number_gt 3701
_reflns_number_total 4036
_reflns_threshold_expression I>2\s(I)
_cod_data_source_file zs2384sup1.cif
_cod_data_source_block I
_cod_original_cell_volume 1639.2(5)
_cod_database_code 2242114

loop_
_space_group_symop_id
_space_group_symop_operation_xyz
1 'x, y, z'
2 '-x+1/2, y+1/2, -z+1/2'
3 '-x, -y, -z'
4 'x-1/2, -y-1/2, z-1/2'

loop_
_atom_site_type_symbol
_atom_site_label
_atom_site_fract_x
_atom_site_fract_y
_atom_site_fract_z
_atom_site_U_iso_or_equiv
_atom_site_adp_type
_atom_site_calc_flag
_atom_site_occupancy
C C1 0.2072(3) 0.6272(2) 0.31199(16) 0.0321(5) Uani d 1
H H1 0.1959 0.5611 0.2720 0.039 Uiso calc 1
C C2 0.3510(3) 0.8148(2) 0.32892(15) 0.0295(5) Uani d 1
C C3 0.3394(3) 0.8157(2) 0.41882(15) 0.0303(5) Uani d 1
C C4 0.3293(3) 0.7126(2) 0.46419(16) 0.0341(6) Uani d 1
C C5 0.3268(3) 0.7173(3) 0.54783(18) 0.0473(7) Uani d 1
H H5 0.3222 0.6477 0.5776 0.057 Uiso calc 1
C C6 0.3311(4) 0.8261(3) 0.58734(19) 0.0516(8) Uani d 1
H H6 0.3298 0.8298 0.6439 0.062 Uiso calc 1
C C7 0.3373(3) 0.9288(3) 0.54312(18) 0.0467(7) Uani d 1
H H7 0.3384 1.0019 0.5696 0.056 Uiso calc 1
C C8 0.3420(3) 0.9239(2) 0.45941(17) 0.0384(6) Uani d 1
H H8 0.3470 0.9939 0.4301 0.046 Uiso calc 1
C C9 0.0503(3) 0.6611(2) 0.31841(15) 0.0339(6) Uani d 1
C C10 -0.0061(3) 0.7748(3) 0.30135(18) 0.0434(7) Uani d 1
H H10 0.0541 0.8338 0.2868 0.052 Uiso calc 1
C C11 -0.1521(4) 0.8012(3) 0.3059(2) 0.0562(9) Uani d 1
H H11 -0.1896 0.8776 0.2938 0.067 Uiso calc 1
C C12 -0.2407(4) 0.7160(4) 0.3280(2) 0.0648(10) Uani d 1
H H12 -0.3379 0.7346 0.3316 0.078 Uiso calc 1
C C13 -0.1875(4) 0.6036(4) 0.3447(3) 0.0673(10) Uani d 1
H H13 -0.2485 0.5458 0.3599 0.081 Uiso calc 1
C C14 -0.0414(4) 0.5746(3) 0.3393(2) 0.0526(8) Uani d 1
H H14 -0.0061 0.4974 0.3498 0.063 Uiso calc 1
C C15 0.3197(3) 0.7045(2) 0.19894(16) 0.0320(5) Uani d 1
C C16 0.2398(4) 0.7703(3) 0.13225(17) 0.0446(7) Uani d 1
H H16 0.1642 0.8216 0.1393 0.053 Uiso calc 1
C C17 0.2729(5) 0.7592(3) 0.05491(19) 0.0574(9) Uani d 1
H H17 0.2198 0.8038 0.0096 0.069 Uiso calc 1
C C18 0.3845(4) 0.6825(3) 0.0442(2) 0.0582(9) Uani d 1
H H18 0.4082 0.6770 -0.0077 0.070 Uiso calc 1
C C19 0.4602(4) 0.6144(3) 0.1105(2) 0.0548(8) Uani d 1
H H19 0.5333 0.5610 0.1030 0.066 Uiso calc 1
C C20 0.4279(3) 0.6249(3) 0.18879(18) 0.0430(7) Uani d 1
H H20 0.4787 0.5787 0.2338 0.052 Uiso calc 1
N N1 0.2910(2) 0.71883(18) 0.28149(13) 0.0304(5) Uani d 1
O O1 0.4735(2) 0.5462(2) 0.39909(15) 0.0535(6) Uani d 1
O O2 0.4139(2) 0.89553(17) 0.30137(12) 0.0421(5) Uani d 1
S S1 0.32220(8) 0.57148(6) 0.41423(4) 0.0392(3) Uani d 1

loop_
_atom_site_aniso_label
_atom_site_aniso_U_11
_atom_site_aniso_U_22
_atom_site_aniso_U_33
_atom_site_aniso_U_12
_atom_site_aniso_U_13
_atom_site_aniso_U_23
C1 0.0354(12) 0.0251(11) 0.0372(13) -0.0058(9) 0.0112(10) -0.0019(10)
C2 0.0296(11) 0.0270(11) 0.0303(12) 0.0005(9) 0.0041(9) 0.0034(9)
C3 0.0273(11) 0.0307(12) 0.0309(13) -0.0032(9) 0.0032(9) 0.0014(9)
C4 0.0332(12) 0.0328(12) 0.0351(13) 0.0028(10) 0.0059(10) 0.0033(10)
C5 0.0507(16) 0.0536(17) 0.0366(15) 0.0039(13) 0.0087(12) 0.0134(13)
C6 0.0555(18) 0.068(2) 0.0303(14) 0.0079(15) 0.0083(13) -0.0011(14)
C7 0.0493(16) 0.0513(17) 0.0372(15) 0.0007(13) 0.0062(12) -0.0131(13)
C8 0.0415(14) 0.0347(14) 0.0370(14) -0.0045(10) 0.0058(11) -0.0013(11)
C9 0.0342(12) 0.0395(14) 0.0284(12) -0.0097(10) 0.0079(10) -0.0089(10)
C10 0.0387(14) 0.0467(15) 0.0431(15) 0.0005(12) 0.0065(12) -0.0077(13)
C11 0.0443(17) 0.070(2) 0.0495(18) 0.0094(15) 0.0029(14) -0.0180(16)
C12 0.0364(15) 0.101(3) 0.058(2) -0.0051(18) 0.0132(14) -0.032(2)
C13 0.0468(18) 0.089(3) 0.072(2) -0.0270(19) 0.0265(17) -0.011(2)
C14 0.0475(16) 0.0529(19) 0.0606(19) -0.0145(14) 0.0196(15) -0.0049(15)
C15 0.0343(12) 0.0315(12) 0.0312(12) -0.0057(9) 0.0101(10) -0.0017(10)
C16 0.0587(18) 0.0383(14) 0.0378(15) 0.0025(12) 0.0136(13) 0.0016(12)
C17 0.085(2) 0.0500(18) 0.0366(16) -0.0038(17) 0.0139(15) 0.0080(14)
C18 0.078(2) 0.063(2) 0.0414(17) -0.0122(17) 0.0293(17) -0.0071(15)
C19 0.0516(18) 0.065(2) 0.0541(19) 0.0021(15) 0.0252(15) -0.0110(16)
C20 0.0379(14) 0.0530(17) 0.0380(15) 0.0047(12) 0.0089(11) -0.0052(12)
N1 0.0350(10) 0.0270(10) 0.0305(10) -0.0046(8) 0.0106(8) -0.0016(8)
O1 0.0475(12) 0.0473(12) 0.0673(14) 0.0153(9) 0.0169(10) 0.0093(10)
O2 0.0545(12) 0.0346(10) 0.0385(10) -0.0164(8) 0.0139(9) 0.0009(8)
S1 0.0453(4) 0.0278(4) 0.0463(4) 0.0023(2) 0.0145(3) 0.0098(3)

loop_
_atom_type_symbol
_atom_type_description
_atom_type_scat_dispersion_real
_atom_type_scat_dispersion_imag
_atom_type_scat_source
C C 0.0033 0.0016 'International Tables Vol C Tables 4.2.6.8 and 6.1.1.4'
H H 0.0000 0.0000 'International Tables Vol C Tables 4.2.6.8 and 6.1.1.4'
N N 0.0061 0.0033 'International Tables Vol C Tables 4.2.6.8 and 6.1.1.4'
O O 0.0106 0.0060 'International Tables Vol C Tables 4.2.6.8 and 6.1.1.4'
S S 0.1246 0.1234 'International Tables Vol C Tables 4.2.6.8 and 6.1.1.4'

loop_
_geom_angle_atom_site_label_1
_geom_angle_atom_site_label_2
_geom_angle_atom_site_label_3
_geom_angle
C9 C1 H1 106.9
C9 C1 S1 111.28(17)
N1 C1 H1 106.9
N1 C1 C9 115.8(2)
N1 C1 S1 108.68(16)
S1 C1 H1 106.9
N1 C2 C3 116.7(2)
O2 C2 C3 120.6(2)
O2 C2 N1 122.7(2)
C4 C3 C2 123.1(2)
C8 C3 C2 118.6(2)
C8 C3 C4 118.3(2)
C3 C4 S1 119.9(2)
C5 C4 C3 121.2(2)
C5 C4 S1 118.9(2)
C4 C5 H5 120.2
C4 C5 C6 119.6(3)
C6 C5 H5 120.2
C5 C6 H6 120.0
C7 C6 C5 120.0(3)
C7 C6 H6 120.0
C6 C7 H7 119.9
C6 C7 C8 120.3(3)
C8 C7 H7 119.9
C3 C8 H8 119.7
C7 C8 C3 120.6(2)
C7 C8 H8 119.7
C10 C9 C1 122.2(2)
C14 C9 C1 118.8(3)
C14 C9 C10 119.0(3)
C9 C10 H10 119.9
C9 C10 C11 120.3(3)
C11 C10 H10 119.9
C10 C11 H11 119.8
C12 C11 C10 120.4(3)
C12 C11 H11 119.8
C11 C12 H12 119.9
C13 C12 C11 120.2(3)
C13 C12 H12 119.9
C12 C13 H13 119.8
C12 C13 C14 120.4(3)
C14 C13 H13 119.8
C9 C14 C13 119.8(3)
C9 C14 H14 120.1
C13 C14 H14 120.1
C16 C15 N1 120.0(2)
C20 C15 C16 121.0(3)
C20 C15 N1 119.0(2)
C15 C16 H16 120.4
C15 C16 C17 119.2(3)
C17 C16 H16 120.4
C16 C17 H17 119.8
C16 C17 C18 120.5(3)
C18 C17 H17 119.8
C17 C18 H18 120.1
C19 C18 C17 119.8(3)
C19 C18 H18 120.1
C18 C19 H19 119.9
C18 C19 C20 120.2(3)
C20 C19 H19 119.9
C15 C20 C19 119.2(3)
C15 C20 H20 120.4
C19 C20 H20 120.4
C1 N1 C15 118.32(19)
C2 N1 C1 122.9(2)
C2 N1 C15 118.7(2)
C4 S1 C1 93.56(11)
O1 S1 C1 105.12(12)
O1 S1 C4 108.31(13)

loop_
_geom_bond_atom_site_label_1
_geom_bond_atom_site_label_2
_geom_bond_distance
C1 H1 0.9800
C1 C9 1.514(3)
C1 N1 1.446(3)
C1 S1 1.858(3)
C2 C3 1.502(3)
C2 N1 1.367(3)
C2 O2 1.220(3)
C3 C4 1.394(3)
C3 C8 1.386(3)
C4 C5 1.377(4)
C4 S1 1.783(3)
C5 H5 0.9300
C5 C6 1.383(4)
C6 H6 0.9300
C6 C7 1.374(4)
C7 H7 0.9300
C7 C8 1.383(4)
C8 H8 0.9300
C9 C10 1.384(4)
C9 C14 1.383(4)
C10 H10 0.9300
C10 C11 1.388(4)
C11 H11 0.9300
C11 C12 1.361(5)
C12 H12 0.9300
C12 C13 1.361(6)
C13 H13 0.9300
C13 C14 1.400(5)
C14 H14 0.9300
C15 C16 1.375(4)
C15 C20 1.375(4)
C15 N1 1.447(3)
C16 H16 0.9300
C16 C17 1.378(4)
C17 H17 0.9300
C17 C18 1.381(5)
C18 H18 0.9300
C18 C19 1.373(5)
C19 H19 0.9300
C19 C20 1.389(4)
C20 H20 0.9300
O1 S1 1.491(2)

loop_
_geom_hbond_atom_site_label_D
_geom_hbond_atom_site_label_H
_geom_hbond_atom_site_label_A
_geom_hbond_site_symmetry_A
_geom_hbond_distance_DH
_geom_hbond_distance_HA
_geom_hbond_distance_DA
_geom_hbond_angle_DHA
_geom_hbond_publ_flag
C1 H1 O2 2_545 0.98 2.31 3.240(3) 157 yes

loop_
_geom_torsion_atom_site_label_1
_geom_torsion_atom_site_label_2
_geom_torsion_atom_site_label_3
_geom_torsion_atom_site_label_4
_geom_torsion
C1 C9 C10 C11 178.3(2)
C1 C9 C14 C13 -179.3(3)
C2 C3 C4 C5 176.6(2)
C2 C3 C4 S1 -2.5(3)
C2 C3 C8 C7 -177.6(2)
C3 C2 N1 C1 5.9(3)
C3 C2 N1 C15 -170.5(2)
C3 C4 C5 C6 1.3(4)
C3 C4 S1 C1 -36.3(2)
C3 C4 S1 O1 70.9(2)
C4 C3 C8 C7 1.1(4)
C4 C5 C6 C7 0.3(5)
C5 C4 S1 C1 144.5(2)
C5 C4 S1 O1 -108.3(2)
C5 C6 C7 C8 -1.2(5)
C6 C7 C8 C3 0.5(4)
C8 C3 C4 C5 -2.0(4)
C8 C3 C4 S1 178.89(19)
C9 C1 N1 C2 73.2(3)
C9 C1 N1 C15 -110.4(2)
C9 C1 S1 C4 -67.89(18)
C9 C1 S1 O1 -177.94(17)
C9 C10 C11 C12 0.7(4)
C10 C9 C14 C13 -1.4(4)
C10 C11 C12 C13 -0.8(5)
C11 C12 C13 C14 -0.1(6)
C12 C13 C14 C9 1.3(5)
C14 C9 C10 C11 0.5(4)
C15 C16 C17 C18 0.4(5)
C16 C15 C20 C19 2.4(4)
C16 C15 N1 C1 105.0(3)
C16 C15 N1 C2 -78.4(3)
C16 C17 C18 C19 1.7(5)
C17 C18 C19 C20 -1.9(5)
C18 C19 C20 C15 -0.2(5)
C20 C15 C16 C17 -2.5(4)
C20 C15 N1 C1 -75.2(3)
C20 C15 N1 C2 101.3(3)
N1 C1 C9 C10 -4.0(3)
N1 C1 C9 C14 173.9(2)
N1 C1 S1 C4 60.72(18)
N1 C1 S1 O1 -49.3(2)
N1 C2 C3 C4 26.3(3)
N1 C2 C3 C8 -155.1(2)
N1 C15 C16 C17 177.3(3)
N1 C15 C20 C19 -177.4(2)
O2 C2 C3 C4 -152.3(3)
O2 C2 C3 C8 26.3(3)
O2 C2 N1 C1 -175.5(2)
O2 C2 N1 C15 8.1(4)
S1 C1 C9 C10 120.8(2)
S1 C1 C9 C14 -61.4(3)
S1 C1 N1 C2 -52.8(3)
S1 C1 N1 C15 123.56(19)
S1 C4 C5 C6 -179.5(2)

_cod_database_fobs_code 2242114
